data_4519358
loop_
_publ_author_name
'Murugan, Sivan Perumal'
'Zhong, Hong-Jie'
'Wu, Chih-Yu'
'Pan, Hao-Wei'
'Chen, Chinpiao'
'Lee, Gene-Hsian'

_publ_section_title
;
 Camphorsulfonic Acid-Mediated One-Pot Tandem Consecutive via the Ugi
 Four-Component Reaction for the Synthesis of Functionalized Indole and
 2-Quinolone Derivatives by Switching Solvents.
;
_journal_issue 7
_journal_name_full 'ACS omega'
_journal_page_first 5713
_journal_page_last 5729
_journal_paper_doi 10.1021/acsomega.1c05460
_journal_volume 7
_journal_year 2022
_chemical_formula_sum 'C24 H17 N O'
_chemical_formula_weight 335.38
_space_group_crystal_system monoclinic
_space_group_IT_number 14
_space_group_name_Hall '-P 2yn'
_space_group_name_H-M_alt 'P 1 21/n 1'
_atom_sites_solution_hydrogens geom
_audit_creation_method SHELXL-2018/3
_cell_angle_alpha 90
_cell_angle_beta 97.6050(11)
_cell_angle_gamma 90
_cell_formula_units_Z 4
_cell_length_a 6.2640(2)
_cell_length_b 17.8352(5)
_cell_length_c 15.8767(4)
_cell_measurement_reflns_used 7641
_cell_measurement_temperature 200(2)
_cell_measurement_theta_max 29.96
_cell_measurement_theta_min 2.63
_cell_volume 1758.14(9)
_computing_cell_refinement 'Bruker SAINT'
_computing_data_collection 'Bruker APEX3'
_computing_data_reduction 'Bruker SAINT'
_computing_molecular_graphics 'Bruker SHELXTL'
_computing_publication_material 'Bruker SHELXTL'
_computing_structure_refinement 'SHELXL-2018/3 (Sheldrick, 2018)'
_computing_structure_solution 'SHELXT (Sheldrick 2015)'
_diffrn_ambient_temperature 200(2)
_diffrn_measured_fraction_theta_full 0.992
_diffrn_measured_fraction_theta_max 0.995
_diffrn_measurement_device_type 'Bruker D8 VENTURE'
_diffrn_measurement_method '\f and \w scans'
_diffrn_radiation_type MoK\a
_diffrn_radiation_wavelength 0.71073
_diffrn_reflns_av_R_equivalents 0.0424
_diffrn_reflns_av_unetI/netI 0.0433
_diffrn_reflns_Laue_measured_fraction_full 0.992
_diffrn_reflns_Laue_measured_fraction_max 0.995
_diffrn_reflns_limit_h_max 8
_diffrn_reflns_limit_h_min -8
_diffrn_reflns_limit_k_max 25
_diffrn_reflns_limit_k_min -25
_diffrn_reflns_limit_l_max 22
_diffrn_reflns_limit_l_min -22
_diffrn_reflns_number 15608
_diffrn_reflns_point_group_measured_fraction_full 0.992
_diffrn_reflns_point_group_measured_fraction_max 0.995
_diffrn_reflns_theta_full 25.242
_diffrn_reflns_theta_max 29.975
_diffrn_reflns_theta_min 2.625
_exptl_absorpt_coefficient_mu 0.077
_exptl_absorpt_correction_T_max 0.9602
_exptl_absorpt_correction_T_min 0.7328
_exptl_absorpt_correction_type multi-scan
_exptl_absorpt_process_details 'Bruker SADABS'
_exptl_crystal_colour colourless
_exptl_crystal_density_diffrn 1.267
_exptl_crystal_description block
_exptl_crystal_F_000 704
_exptl_crystal_size_max 0.307
_exptl_crystal_size_mid 0.218
_exptl_crystal_size_min 0.172
_refine_diff_density_max 0.648
_refine_diff_density_min -0.173
_refine_diff_density_rms 0.039
_refine_ls_extinction_method none
_refine_ls_goodness_of_fit_ref 1.022
_refine_ls_hydrogen_treatment constr
_refine_ls_matrix_type full
_refine_ls_number_parameters 236
_refine_ls_number_reflns 5096
_refine_ls_number_restraints 0
_refine_ls_restrained_S_all 1.022
_refine_ls_R_factor_all 0.0594
_refine_ls_R_factor_gt 0.0493
_refine_ls_shift/su_max 0.000
_refine_ls_shift/su_mean 0.000
_refine_ls_structure_factor_coef Fsqd
_refine_ls_weighting_details 'w=1/[\s^2^(Fo^2^)+(0.0574P)^2^+0.4861P] where P=(Fo^2^+2Fc^2^)/3'
_refine_ls_weighting_scheme calc
_refine_ls_wR_factor_gt 0.1270
_refine_ls_wR_factor_ref 0.1359
_reflns_Friedel_coverage 0.000
_reflns_number_gt 4204
_reflns_number_total 5096
_reflns_threshold_expression 'I > 2\s(I)'
_cod_data_source_file ao1c05460_si_002.cif
_cod_data_source_block ic20705
_cod_original_sg_symbol_H-M 'P 21/n'
_cod_database_code 4519358
_shelx_shelxl_version_number 2018/3
_shelx_space_group_comment
; 
The symmetry employed for this shelxl refinement is uniquely defined 
by the following loop, which should always be used as a source of 
symmetry information in preference to the above space-group names. 
They are only intended as comments. 
;
_shelx_estimated_absorpt_t_min 0.977
_shelx_estimated_absorpt_t_max 0.987

loop_
_space_group_symop_operation_xyz
'x, y, z'
'-x+1/2, y+1/2, -z+1/2'
'-x, -y, -z'
'x-1/2, -y-1/2, z-1/2'

loop_
_atom_site_label
_atom_site_type_symbol
_atom_site_fract_x
_atom_site_fract_y
_atom_site_fract_z
_atom_site_U_iso_or_equiv
_atom_site_adp_type
_atom_site_occupancy
_atom_site_site_symmetry_order
_atom_site_calc_flag
_atom_site_refinement_flags_posn
_atom_site_refinement_flags_adp
_atom_site_refinement_flags_occupancy
_atom_site_disorder_assembly
_atom_site_disorder_group
O1 O 0.11410(16) 0.57558(6) 0.25815(6) 0.0450(2) Uani 1 1 d . . . . .
N1 N 0.39525(15) 0.52908(5) 0.19743(6) 0.0273(2) Uani 1 1 d . . . . .
C1 C 0.39689(19) 0.58574(6) 0.13515(7) 0.0291(2) Uani 1 1 d . . . . .
C2 C 0.2582(2) 0.64578(7) 0.11410(8) 0.0383(3) Uani 1 1 d . . . . .
H2 H 0.138088 0.654835 0.143453 0.046 Uiso 1 1 calc R U . . .
C3 C 0.3036(3) 0.69193(7) 0.04812(9) 0.0463(3) Uani 1 1 d . . . . .
H3 H 0.212671 0.733647 0.032484 0.056 Uiso 1 1 calc R U . . .
C4 C 0.4774(3) 0.67888(7) 0.00455(9) 0.0460(3) Uani 1 1 d . . . . .
H4 H 0.502598 0.711534 -0.040378 0.055 Uiso 1 1 calc R U . . .
C5 C 0.6148(2) 0.61917(7) 0.02533(8) 0.0386(3) Uani 1 1 d . . . . .
H5 H 0.733830 0.610415 -0.004727 0.046 Uiso 1 1 calc R U . . .
C6 C 0.57416(19) 0.57188(6) 0.09178(7) 0.0288(2) Uani 1 1 d . . . . .
C7 C 0.67983(18) 0.50482(6) 0.12651(7) 0.0277(2) Uani 1 1 d . . . . .
C8 C 0.57015(18) 0.47954(6) 0.18920(7) 0.0260(2) Uani 1 1 d . . . . .
C9 C 0.60295(19) 0.40681(6) 0.23296(7) 0.0285(2) Uani 1 1 d . . . . .
C10 C 0.8016(2) 0.39102(8) 0.28018(8) 0.0386(3) Uani 1 1 d . . . . .
H10 H 0.908167 0.429127 0.289332 0.046 Uiso 1 1 calc R U . . .
C11 C 0.8448(2) 0.32008(9) 0.31386(9) 0.0473(3) Uani 1 1 d . . . . .
H11 H 0.981018 0.309551 0.345518 0.057 Uiso 1 1 calc R U . . .
C12 C 0.6890(3) 0.26446(8) 0.30132(9) 0.0479(4) Uani 1 1 d . . . . .
H12 H 0.718553 0.215789 0.324246 0.057 Uiso 1 1 calc R U . . .
C13 C 0.4900(3) 0.28001(8) 0.25526(9) 0.0444(3) Uani 1 1 d . . . . .
H13 H 0.383087 0.241971 0.247040 0.053 Uiso 1 1 calc R U . . .
C14 C 0.4464(2) 0.35076(7) 0.22117(8) 0.0351(3) Uani 1 1 d . . . . .
H14 H 0.309745 0.361122 0.189751 0.042 Uiso 1 1 calc R U . . .
C15 C 0.8642(2) 0.46782(7) 0.09247(8) 0.0351(3) Uani 1 1 d . . . . .
H15A H 0.894383 0.419492 0.120932 0.053 Uiso 1 1 calc R U . . .
H15B H 0.991840 0.499971 0.102905 0.053 Uiso 1 1 calc R U . . .
H15C H 0.827458 0.459710 0.031217 0.053 Uiso 1 1 calc R U . . .
C16 C 0.26556(19) 0.53256(7) 0.26195(7) 0.0313(2) Uani 1 1 d . . . . .
C17 C 0.3185(2) 0.48411(7) 0.33470(7) 0.0344(3) Uani 1 1 d . . . . .
C18 C 0.3380(2) 0.45067(8) 0.40059(7) 0.0367(3) Uani 1 1 d . . . . .
C19 C 0.3715(2) 0.40924(7) 0.47845(7) 0.0343(3) Uani 1 1 d . . . . .
C20 C 0.2170(2) 0.41014(8) 0.53446(9) 0.0434(3) Uani 1 1 d . . . . .
H20 H 0.087028 0.437524 0.520534 0.052 Uiso 1 1 calc R U . . .
C21 C 0.2543(3) 0.37081(9) 0.61065(9) 0.0483(4) Uani 1 1 d . . . . .
H21 H 0.149872 0.371508 0.648943 0.058 Uiso 1 1 calc R U . . .
C22 C 0.4418(3) 0.33097(9) 0.63059(9) 0.0465(3) Uani 1 1 d . . . . .
H22 H 0.466246 0.303914 0.682513 0.056 Uiso 1 1 calc R U . . .
C23 C 0.5951(3) 0.33007(9) 0.57542(9) 0.0477(3) Uani 1 1 d . . . . .
H23 H 0.724662 0.302575 0.589775 0.057 Uiso 1 1 calc R U . . .
C24 C 0.5610(2) 0.36884(8) 0.49970(8) 0.0415(3) Uani 1 1 d . . . . .
H24 H 0.666856 0.367978 0.462041 0.050 Uiso 1 1 calc R U . . .

loop_
_atom_site_aniso_label
_atom_site_aniso_U_11
_atom_site_aniso_U_22
_atom_site_aniso_U_33
_atom_site_aniso_U_23
_atom_site_aniso_U_13
_atom_site_aniso_U_12
O1 0.0391(5) 0.0594(6) 0.0378(5) -0.0033(4) 0.0103(4) 0.0113(4)
N1 0.0282(5) 0.0294(4) 0.0245(4) -0.0006(3) 0.0044(3) -0.0008(4)
C1 0.0356(6) 0.0264(5) 0.0245(5) -0.0031(4) 0.0011(4) -0.0032(4)
C2 0.0494(8) 0.0304(6) 0.0339(6) -0.0057(4) 0.0009(5) 0.0065(5)
C3 0.0690(10) 0.0263(6) 0.0407(7) 0.0001(5) -0.0036(6) 0.0046(6)
C4 0.0684(10) 0.0312(6) 0.0373(6) 0.0072(5) 0.0026(6) -0.0096(6)
C5 0.0491(8) 0.0354(6) 0.0315(6) 0.0025(5) 0.0063(5) -0.0124(5)
C6 0.0332(6) 0.0275(5) 0.0253(5) -0.0016(4) 0.0019(4) -0.0078(4)
C7 0.0261(5) 0.0310(5) 0.0259(5) -0.0013(4) 0.0037(4) -0.0058(4)
C8 0.0239(5) 0.0280(5) 0.0260(5) -0.0004(4) 0.0026(4) -0.0028(4)
C9 0.0285(5) 0.0312(5) 0.0265(5) 0.0025(4) 0.0060(4) 0.0001(4)
C10 0.0289(6) 0.0473(7) 0.0394(6) 0.0084(5) 0.0037(5) 0.0007(5)
C11 0.0408(7) 0.0568(9) 0.0447(7) 0.0158(6) 0.0071(6) 0.0160(6)
C12 0.0675(10) 0.0373(7) 0.0414(7) 0.0118(5) 0.0166(7) 0.0147(7)
C13 0.0642(9) 0.0325(6) 0.0374(6) 0.0042(5) 0.0092(6) -0.0085(6)
C14 0.0386(7) 0.0351(6) 0.0307(5) 0.0037(4) 0.0017(5) -0.0059(5)
C15 0.0283(6) 0.0458(7) 0.0324(5) -0.0014(5) 0.0086(4) -0.0021(5)
C16 0.0290(6) 0.0394(6) 0.0259(5) -0.0058(4) 0.0047(4) -0.0042(5)
C17 0.0325(6) 0.0442(6) 0.0275(5) -0.0047(5) 0.0074(4) -0.0070(5)
C18 0.0387(7) 0.0433(6) 0.0284(5) -0.0047(5) 0.0053(5) -0.0110(5)
C19 0.0397(7) 0.0379(6) 0.0259(5) -0.0035(4) 0.0061(4) -0.0114(5)
C20 0.0408(7) 0.0495(8) 0.0421(7) 0.0056(6) 0.0141(6) 0.0014(6)
C21 0.0509(9) 0.0588(9) 0.0393(7) 0.0061(6) 0.0211(6) -0.0047(7)
C22 0.0557(9) 0.0518(8) 0.0324(6) 0.0055(6) 0.0072(6) -0.0058(7)
C23 0.0463(8) 0.0563(8) 0.0402(7) 0.0013(6) 0.0042(6) 0.0052(7)
C24 0.0408(7) 0.0538(8) 0.0317(6) -0.0055(5) 0.0110(5) -0.0037(6)

loop_
_atom_type_symbol
_atom_type_description
_atom_type_scat_dispersion_real
_atom_type_scat_dispersion_imag
_atom_type_scat_source
C C 0.0033 0.0016 'International Tables Vol C Tables 4.2.6.8 and 6.1.1.4'
H H 0.0000 0.0000 'International Tables Vol C Tables 4.2.6.8 and 6.1.1.4'
N N 0.0061 0.0033 'International Tables Vol C Tables 4.2.6.8 and 6.1.1.4'
O O 0.0106 0.0060 'International Tables Vol C Tables 4.2.6.8 and 6.1.1.4'

loop_
_geom_angle_atom_site_label_1
_geom_angle_atom_site_label_2
_geom_angle_atom_site_label_3
_geom_angle
_geom_angle_site_symmetry_1
_geom_angle_site_symmetry_3
_geom_angle_publ_flag
C16 N1 C1 122.83(10) . . ?
C16 N1 C8 128.72(10) . . ?
C1 N1 C8 107.55(9) . . ?
C2 C1 C6 121.80(11) . . ?
C2 C1 N1 130.96(11) . . ?
C6 C1 N1 107.24(10) . . ?
C3 C2 C1 116.94(13) . . ?
C4 C3 C2 121.97(13) . . ?
C5 C4 C3 121.08(12) . . ?
C4 C5 C6 118.35(13) . . ?
C5 C6 C1 119.86(12) . . ?
C5 C6 C7 131.94(12) . . ?
C1 C6 C7 108.16(9) . . ?
C8 C7 C6 107.73(10) . . ?
C8 C7 C15 127.52(11) . . ?
C6 C7 C15 124.53(10) . . ?
C7 C8 N1 109.29(10) . . ?
C7 C8 C9 125.81(10) . . ?
N1 C8 C9 124.26(9) . . ?
C10 C9 C14 119.28(11) . . ?
C10 C9 C8 119.37(11) . . ?
C14 C9 C8 121.05(10) . . ?
C11 C10 C9 120.42(13) . . ?
C10 C11 C12 119.98(13) . . ?
C13 C12 C11 119.92(12) . . ?
C14 C13 C12 120.32(13) . . ?
C13 C14 C9 120.07(13) . . ?
O1 C16 N1 121.33(11) . . ?
O1 C16 C17 120.80(11) . . ?
N1 C16 C17 117.87(11) . . ?
C18 C17 C16 169.37(14) . . ?
C17 C18 C19 177.11(15) . . ?
C24 C19 C20 119.46(12) . . ?
C24 C19 C18 119.96(12) . . ?
C20 C19 C18 120.57(13) . . ?
C21 C20 C19 119.78(14) . . ?
C22 C21 C20 120.09(13) . . ?
C21 C22 C23 120.29(13) . . ?
C24 C23 C22 120.40(14) . . ?
C23 C24 C19 119.98(13) . . ?

loop_
_geom_bond_atom_site_label_1
_geom_bond_atom_site_label_2
_geom_bond_distance
_geom_bond_site_symmetry_2
_geom_bond_publ_flag
O1 C16 1.2155(15) . ?
N1 C16 1.3904(14) . ?
N1 C1 1.4148(14) . ?
N1 C8 1.4269(14) . ?
C1 C2 1.3913(17) . ?
C1 C6 1.4039(17) . ?
C2 C3 1.3909(19) . ?
C3 C4 1.385(2) . ?
C4 C5 1.381(2) . ?
C5 C6 1.4001(16) . ?
C6 C7 1.4408(16) . ?
C7 C8 1.3591(15) . ?
C7 C15 1.4921(16) . ?
C8 C9 1.4730(15) . ?
C9 C10 1.3941(17) . ?
C9 C14 1.3956(16) . ?
C10 C11 1.3862(19) . ?
C11 C12 1.387(2) . ?
C12 C13 1.387(2) . ?
C13 C14 1.3860(18) . ?
C16 C17 1.4454(17) . ?
C17 C18 1.1963(18) . ?
C18 C19 1.4317(17) . ?
C19 C24 1.391(2) . ?
C19 C20 1.3983(18) . ?
C20 C21 1.391(2) . ?
C21 C22 1.373(2) . ?
C22 C23 1.383(2) . ?
C23 C24 1.379(2) . ?
